data_7703089
loop_
_publ_author_name
'Senthil Kumar, Kuppusamy'
'Vela, Sergi'
'Heinrich, Beno\^it'
'Suryadevara, Nithin'
'Karmazin, Lydia'
'Bailly, Corinne'
'Ruben, Mario'

_publ_section_title
;
 Bi-stable spin-crossover in charge-neutral [Fe(R-ptp)<sub>2</sub>] (ptp =
 2-(1H-pyrazol-1-yl)-6-(1H-tetrazol-5-yl)pyridine) complexes.
;
_journal_issue 4
_journal_name_full 'Dalton transactions (Cambridge, England : 2003)'
_journal_page_first 1022
_journal_page_last 1031
_journal_paper_doi 10.1039/c9dt04411f
_journal_volume 49
_journal_year 2020
_chemical_formula_moiety 'C60 H44 Fe N14 O4, C H4 O'
_chemical_formula_sum 'C61 H48 Fe N14 O5'
_chemical_formula_weight 1112.98
_space_group_crystal_system triclinic
_space_group_IT_number 2
_space_group_name_Hall '-P 1'
_space_group_name_H-M_alt 'P -1'
_atom_sites_solution_hydrogens geom
_atom_sites_solution_primary direct
_atom_sites_solution_secondary difmap
_audit_creation_method SHELXL-2014/7
_audit_update_record
;
2019-09-12 deposited with the CCDC.	2019-12-11 downloaded from the CCDC.
;
_cell_angle_alpha 103.999(5)
_cell_angle_beta 98.116(6)
_cell_angle_gamma 95.146(5)
_cell_formula_units_Z 2
_cell_length_a 10.671(3)
_cell_length_b 14.937(4)
_cell_length_c 19.407(6)
_cell_measurement_reflns_used 3706
_cell_measurement_temperature 173(2)
_cell_measurement_theta_max 21.68
_cell_measurement_theta_min 2.49
_cell_volume 2946.6(15)
_computing_cell_refinement 'Bruker SAINT'
_computing_data_collection 'Bruker APEX2'
_computing_data_reduction 'Bruker SAINT'
_computing_molecular_graphics 'Mercury (Macrae et al., 2008)'
_computing_publication_material 'SHELXL-2014/7 (Sheldrick 2014)'
_computing_structure_refinement 'SHELXL-2014/7 (Sheldrick, 2014)'
_computing_structure_solution 'SHELXS-2013 (Sheldrick, 2013)'
_diffrn_ambient_temperature 173(2)
_diffrn_measured_fraction_theta_full 0.997
_diffrn_measured_fraction_theta_max 0.989
_diffrn_measurement_device_type 'Bruker APEX-II CCD'
_diffrn_measurement_method '\f and \w scans'
_diffrn_radiation_monochromator triumph
_diffrn_radiation_type MoK\a
_diffrn_radiation_wavelength 0.71073
_diffrn_reflns_av_R_equivalents 0.1366
_diffrn_reflns_av_unetI/netI 0.1794
_diffrn_reflns_Laue_measured_fraction_full 0.997
_diffrn_reflns_Laue_measured_fraction_max 0.989
_diffrn_reflns_limit_h_max 14
_diffrn_reflns_limit_h_min -14
_diffrn_reflns_limit_k_max 19
_diffrn_reflns_limit_k_min -19
_diffrn_reflns_limit_l_max 25
_diffrn_reflns_limit_l_min -25
_diffrn_reflns_number 46721
_diffrn_reflns_point_group_measured_fraction_full 0.997
_diffrn_reflns_point_group_measured_fraction_max 0.989
_diffrn_reflns_theta_full 25.242
_diffrn_reflns_theta_max 28.083
_diffrn_reflns_theta_min 1.417
_diffrn_source 'sealed tube'
_exptl_absorpt_coefficient_mu 0.316
_exptl_absorpt_correction_T_max 0.7456
_exptl_absorpt_correction_T_min 0.6310
_exptl_absorpt_correction_type multi-scan
_exptl_absorpt_process_details sadabs
_exptl_crystal_colour orange
_exptl_crystal_density_diffrn 1.254
_exptl_crystal_description plate
_exptl_crystal_F_000 1156
_exptl_crystal_size_max 0.220
_exptl_crystal_size_mid 0.140
_exptl_crystal_size_min 0.050
_platon_squeeze_details
'The residual electron density was assigned to three molecules of the methanol solvent [106/2 = 53 e per asymmetric unit; three molecules of C1H4O1 would give 54 e].'
_refine_diff_density_max 1.028
_refine_diff_density_min -0.593
_refine_diff_density_rms 0.070
_refine_ls_extinction_method none
_refine_ls_goodness_of_fit_ref 0.947
_refine_ls_hydrogen_treatment constr
_refine_ls_matrix_type full
_refine_ls_number_parameters 624
_refine_ls_number_reflns 14184
_refine_ls_number_restraints 4
_refine_ls_restrained_S_all 0.953
_refine_ls_R_factor_all 0.1990
_refine_ls_R_factor_gt 0.0860
_refine_ls_shift/su_max 0.000
_refine_ls_shift/su_mean 0.000
_refine_ls_structure_factor_coef Fsqd
_refine_ls_weighting_details 'w=1/[\s^2^(Fo^2^)+(0.1141P)^2^] where P=(Fo^2^+2Fc^2^)/3'
_refine_ls_weighting_scheme calc
_refine_ls_wR_factor_gt 0.1925
_refine_ls_wR_factor_ref 0.2373
_reflns_Friedel_coverage 0.000
_reflns_number_gt 6055
_reflns_number_total 14184
_reflns_threshold_expression 'I > 2\s(I)'
_cod_data_source_file c9dt04411f2.cif
_cod_data_source_block ldskk150218
_cod_depositor_comments 'Adding full bibliography for 7703089--7703091.cif.'
_cod_database_code 7703089
_shelx_shelxl_version_number 2014/7
_shelx_space_group_comment
;
The symmetry employed for this shelxl refinement is uniquely defined
by the following loop, which should always be used as a source of
symmetry information in preference to the above space-group names.
They are only intended as comments.
;
_shelx_estimated_absorpt_t_min 0.934
_shelx_estimated_absorpt_t_max 0.984
_platon_squeeze_void_probe_radius 1.20

loop_
_space_group_symop_operation_xyz
'x, y, z'
'-x, -y, -z'

loop_
_atom_site_label
_atom_site_type_symbol
_atom_site_fract_x
_atom_site_fract_y
_atom_site_fract_z
_atom_site_U_iso_or_equiv
_atom_site_adp_type
_atom_site_occupancy
_atom_site_site_symmetry_order
_atom_site_calc_flag
_atom_site_refinement_flags_posn
_atom_site_refinement_flags_adp
C1 C 0.0143(4) 0.1241(3) 0.3296(2) 0.0505(13) Uani 1 1 d . .
H1 H 0.0397 0.1613 0.3776 0.061 Uiso 1 1 calc R U
C2 C -0.1121(4) 0.0928(4) 0.2966(3) 0.0578(15) Uani 1 1 d . .
H2 H -0.1864 0.1038 0.3176 0.069 Uiso 1 1 calc R U
C3 C -0.1074(4) 0.0431(3) 0.2283(3) 0.0519(13) Uani 1 1 d . .
H3 H -0.1782 0.0134 0.1919 0.062 Uiso 1 1 calc R U
C4 C 0.0807(4) 0.0057(3) 0.1651(2) 0.0322(10) Uani 1 1 d . .
C5 C 0.0238(4) -0.0469(3) 0.0973(2) 0.0354(10) Uani 1 1 d . .
H5 H -0.0664 -0.0606 0.0843 0.043 Uiso 1 1 calc R U
C6 C 0.1037(4) -0.0789(3) 0.0489(2) 0.0375(11) Uani 1 1 d . .
C7 C 0.2365(4) -0.0582(3) 0.0688(2) 0.0378(11) Uani 1 1 d . .
H7 H 0.2917 -0.0799 0.0359 0.045 Uiso 1 1 calc R U
C8 C 0.2843(4) -0.0055(3) 0.1375(2) 0.0349(10) Uani 1 1 d . .
C9 C 0.4164(4) 0.0275(3) 0.1720(2) 0.0356(10) Uani 1 1 d . .
C10 C 0.0462(4) -0.1374(3) -0.0252(2) 0.0406(11) Uani 1 1 d . .
C11 C 0.0963(5) -0.2326(3) -0.1322(2) 0.0497(13) Uani 1 1 d . .
H11A H 0.0517 -0.1996 -0.1650 0.060 Uiso 1 1 calc R U
H11B H 0.0378 -0.2872 -0.1307 0.060 Uiso 1 1 calc R U
C12 C 0.2159(5) -0.2627(4) -0.1577(2) 0.0527(13) Uani 1 1 d . .
H12A H 0.2606 -0.2938 -0.1236 0.063 Uiso 1 1 calc R U
H12B H 0.2734 -0.2074 -0.1587 0.063 Uiso 1 1 calc R U
C13 C 0.1849(5) -0.3293(4) -0.2327(2) 0.0551(14) Uani 1 1 d . .
H13A H 0.1457 -0.2961 -0.2669 0.066 Uiso 1 1 calc R U
H13B H 0.1213 -0.3814 -0.2321 0.066 Uiso 1 1 calc R U
C14 C 0.3019(5) -0.3689(4) -0.2598(3) 0.0663(16) Uani 1 1 d . .
H14A H 0.3650 -0.3174 -0.2621 0.080 Uiso 1 1 calc R U
H14B H 0.3425 -0.4017 -0.2256 0.080 Uiso 1 1 calc R U
C15 C 0.2636(5) -0.4359(4) -0.3337(3) 0.0578(15) Uani 1 1 d . .
C16 C 0.2317(5) -0.5299(4) -0.3390(3) 0.0640(15) Uani 1 1 d . .
H16 H 0.2419 -0.5509 -0.2964 0.077 Uiso 1 1 calc R U
C17 C 0.1853(5) -0.5943(4) -0.4045(3) 0.0628(15) Uani 1 1 d . .
H17 H 0.1663 -0.6581 -0.4059 0.075 Uiso 1 1 calc R U
C18 C 0.1665(4) -0.5662(3) -0.4678(3) 0.0462(12) Uani 1 1 d . .
C19 C 0.1156(4) -0.6290(4) -0.5356(3) 0.0542(14) Uani 1 1 d . .
H19 H 0.0932 -0.6928 -0.5381 0.065 Uiso 1 1 calc R U
C20 C 0.0986(5) -0.6006(4) -0.5956(3) 0.0561(14) Uani 1 1 d . .
H20 H 0.0652 -0.6449 -0.6400 0.067 Uiso 1 1 calc R U
C21 C 0.1286(4) -0.5063(4) -0.5954(3) 0.0556(14) Uani 1 1 d . .
C22 C 0.1098(6) -0.4739(5) -0.6575(3) 0.0727(17) Uani 1 1 d . .
H22 H 0.0761 -0.5169 -0.7025 0.087 Uiso 1 1 calc R U
C23 C 0.1384(6) -0.3835(6) -0.6552(4) 0.086(2) Uani 1 1 d . .
H23 H 0.1256 -0.3642 -0.6986 0.103 Uiso 1 1 calc R U
C24 C 0.1864(6) -0.3175(5) -0.5902(4) 0.0780(18) Uani 1 1 d . .
H24 H 0.2054 -0.2539 -0.5897 0.094 Uiso 1 1 calc R U
C25 C 0.2066(5) -0.3450(4) -0.5255(3) 0.0596(15) Uani 1 1 d . .
C26 C 0.2542(5) -0.2816(4) -0.4564(4) 0.0688(17) Uani 1 1 d . .
H26 H 0.2721 -0.2172 -0.4535 0.083 Uiso 1 1 calc R U
C27 C 0.2743(5) -0.3101(4) -0.3956(3) 0.0604(15) Uani 1 1 d . .
H27 H 0.3079 -0.2658 -0.3512 0.072 Uiso 1 1 calc R U
C28 C 0.2465(4) -0.4050(4) -0.3962(3) 0.0480(13) Uani 1 1 d . .
C29 C 0.1987(4) -0.4702(3) -0.4636(2) 0.0426(12) Uani 1 1 d . .
C30 C 0.1780(4) -0.4402(4) -0.5277(3) 0.0469(12) Uani 1 1 d . .
C31 C 0.2616(4) 0.2608(3) 0.2019(2) 0.0469(12) Uani 1 1 d . .
H31 H 0.2246 0.2282 0.1539 0.056 Uiso 1 1 calc R U
C32 C 0.3001(5) 0.3568(4) 0.2249(3) 0.0605(15) Uani 1 1 d . .
H32 H 0.2936 0.4003 0.1965 0.073 Uiso 1 1 calc R U
C33 C 0.3485(4) 0.3751(3) 0.2958(2) 0.0475(12) Uani 1 1 d . .
H33 H 0.3831 0.4343 0.3268 0.057 Uiso 1 1 calc R U
C34 C 0.3706(3) 0.2712(3) 0.3800(2) 0.0298(9) Uani 1 1 d . .
C35 C 0.4200(4) 0.3336(3) 0.4456(2) 0.0325(10) Uani 1 1 d . .
H35 H 0.4363 0.3985 0.4500 0.039 Uiso 1 1 calc R U
C36 C 0.4448(4) 0.2968(3) 0.5050(2) 0.0324(10) Uani 1 1 d . .
C37 C 0.4224(4) 0.2015(3) 0.4970(2) 0.0411(11) Uani 1 1 d . .
H37 H 0.4405 0.1762 0.5372 0.049 Uiso 1 1 calc R U
C38 C 0.3736(4) 0.1445(3) 0.4298(2) 0.0362(10) Uani 1 1 d . .
C39 C 0.3415(4) 0.0436(3) 0.4053(2) 0.0432(11) Uani 1 1 d . .
C40 C 0.4933(4) 0.3659(4) 0.5758(2) 0.0386(11) Uani 1 1 d . .
C41 C 0.5389(8) 0.3918(5) 0.7010(3) 0.0946(12) Uani 1 1 d . .
H41A H 0.4927 0.4470 0.7054 0.113 Uiso 1 1 calc R U
H41B H 0.6313 0.4129 0.7071 0.113 Uiso 1 1 calc R U
C42 C 0.5129(7) 0.3426(5) 0.7583(3) 0.0946(12) Uani 1 1 d D .
H42A H 0.5279 0.3884 0.8059 0.113 Uiso 1 1 calc R U
H42B H 0.4225 0.3144 0.7480 0.113 Uiso 1 1 calc R U
C43 C 0.5952(7) 0.2707(4) 0.7602(3) 0.0946(12) Uani 1 1 d D .
H43A H 0.6856 0.2990 0.7699 0.113 Uiso 1 1 calc R U
H43B H 0.5797 0.2248 0.7126 0.113 Uiso 1 1 calc R U
C44 C 0.5703(8) 0.2196(4) 0.8202(3) 0.0946(12) Uani 1 1 d D .
H44A H 0.4783 0.1964 0.8132 0.113 Uiso 1 1 calc R U
H44B H 0.6184 0.1654 0.8157 0.113 Uiso 1 1 calc R U
C45 C 0.6106(11) 0.2841(6) 0.8941(4) 0.1295(10) Uani 1 1 d . .
C46 C 0.5195(10) 0.3248(6) 0.9319(4) 0.1295(10) Uani 1 1 d . .
H46 H 0.4315 0.3078 0.9120 0.155 Uiso 1 1 calc R U
C47 C 0.5562(11) 0.3912(6) 0.9996(5) 0.1295(10) Uani 1 1 d . .
H47 H 0.4919 0.4191 1.0233 0.155 Uiso 1 1 calc R U
C48 C 0.6797(11) 0.4158(6) 1.0315(5) 0.1295(10) Uani 1 1 d D .
C49 C 0.7219(10) 0.4870(6) 1.0997(4) 0.1295(10) Uani 1 1 d D .
H49 H 0.6607 0.5177 1.1245 0.155 Uiso 1 1 calc R U
C50 C 0.8492(11) 0.5095(6) 1.1278(5) 0.1295(10) Uani 1 1 d . .
H50 H 0.8731 0.5550 1.1726 0.155 Uiso 1 1 calc R U
C51 C 0.9453(11) 0.4700(7) 1.0949(5) 0.1295(10) Uani 1 1 d . .
C52 C 1.0794(11) 0.4953(6) 1.1230(5) 0.1295(10) Uani 1 1 d . .
H52 H 1.1101 0.5403 1.1675 0.155 Uiso 1 1 calc R U
C53 C 1.1573(10) 0.4515(6) 1.0828(5) 0.1295(10) Uani 1 1 d . .
H53 H 1.2451 0.4709 1.1020 0.155 Uiso 1 1 calc R U
C54 C 1.1371(10) 0.3870(6) 1.0218(5) 0.1295(10) Uani 1 1 d . .
H54 H 1.2043 0.3604 1.0003 0.155 Uiso 1 1 calc R U
C55 C 1.0017(11) 0.3591(7) 0.9894(5) 0.1295(10) Uani 1 1 d . .
C56 C 0.9695(11) 0.2957(6) 0.9253(4) 0.1295(10) Uani 1 1 d . .
H56 H 1.0348 0.2679 0.9025 0.155 Uiso 1 1 calc R U
C57 C 0.8411(10) 0.2695(6) 0.8911(4) 0.1295(10) Uani 1 1 d D .
H57 H 0.8206 0.2265 0.8450 0.155 Uiso 1 1 calc R U
C58 C 0.7400(11) 0.3092(6) 0.9274(5) 0.1295(10) Uani 1 1 d D .
C59 C 0.7755(11) 0.3747(6) 0.9952(5) 0.1295(10) Uani 1 1 d . .
C60 C 0.9092(11) 0.4011(6) 1.0273(5) 0.1295(10) Uani 1 1 d . .
C61 C 0.6369(6) 0.8644(5) 0.0023(4) 0.095(2) Uani 1 1 d . .
H61A H 0.5553 0.8839 -0.0144 0.142 Uiso 1 1 calc R U
H61B H 0.6214 0.8031 0.0118 0.142 Uiso 1 1 calc R U
H61C H 0.6910 0.8607 -0.0348 0.142 Uiso 1 1 calc R U
N1 N 0.0941(3) 0.0953(2) 0.28511(18) 0.0360(9) Uani 1 1 d . .
N2 N 0.0180(3) 0.0443(2) 0.22216(17) 0.0356(9) Uani 1 1 d . .
N3 N 0.2066(3) 0.0251(2) 0.18577(17) 0.0299(8) Uani 1 1 d . .
N4 N 0.5255(3) 0.0196(3) 0.1476(2) 0.0570(12) Uani 1 1 d . .
N5 N 0.6147(4) 0.0694(3) 0.2043(2) 0.0668(13) Uani 1 1 d . .
N6 N 0.5599(3) 0.1059(3) 0.2600(2) 0.0521(11) Uani 1 1 d . .
N7 N 0.4346(3) 0.0801(2) 0.24013(18) 0.0367(9) Uani 1 1 d . .
N8 N 0.2834(3) 0.2216(2) 0.25584(17) 0.0341(8) Uani 1 1 d . .
N9 N 0.3387(3) 0.2942(2) 0.31429(17) 0.0340(8) Uani 1 1 d . .
N10 N 0.3480(3) 0.1803(2) 0.37178(18) 0.0317(8) Uani 1 1 d . .
N11 N 0.3438(5) -0.0221(3) 0.4401(2) 0.0664(13) Uani 1 1 d . .
N12 N 0.2990(5) -0.1029(3) 0.3874(3) 0.0754(14) Uani 1 1 d . .
N13 N 0.2698(4) -0.0833(3) 0.3244(3) 0.0630(12) Uani 1 1 d . .
N14 N 0.2959(3) 0.0084(3) 0.3343(2) 0.0436(10) Uani 1 1 d . .
O1 O -0.0661(3) -0.1517(2) -0.04839(16) 0.0561(9) Uani 1 1 d . .
O2 O 0.1359(3) -0.1708(2) -0.06041(15) 0.0525(9) Uani 1 1 d . .
O3 O 0.5263(3) 0.4468(2) 0.58155(15) 0.0460(8) Uani 1 1 d . .
O4 O 0.4956(3) 0.3270(2) 0.63062(15) 0.0518(9) Uani 1 1 d . .
O5 O 0.6965(4) 0.9273(5) 0.0640(3) 0.147(3) Uani 1 1 d . .
H5A H 0.6422 0.9566 0.0841 0.221 Uiso 1 1 calc R U
Fe1 Fe 0.27715(5) 0.10102(4) 0.27909(3) 0.0350(2) Uani 1 1 d . .

loop_
_atom_site_aniso_label
_atom_site_aniso_U_11
_atom_site_aniso_U_22
_atom_site_aniso_U_33
_atom_site_aniso_U_23
_atom_site_aniso_U_13
_atom_site_aniso_U_12
C1 0.042(3) 0.055(3) 0.040(3) -0.016(2) 0.012(2) 0.003(2)
C2 0.025(3) 0.071(4) 0.062(3) -0.016(3) 0.016(2) 0.002(2)
C3 0.021(2) 0.061(3) 0.056(3) -0.012(3) 0.002(2) -0.001(2)
C4 0.026(2) 0.030(2) 0.032(2) -0.0060(18) 0.0032(17) -0.0035(17)
C5 0.023(2) 0.035(3) 0.040(2) -0.004(2) 0.0037(18) 0.0004(18)
C6 0.033(2) 0.037(3) 0.033(2) -0.006(2) 0.0013(19) 0.0009(19)
C7 0.027(2) 0.042(3) 0.036(2) -0.005(2) 0.0072(19) -0.0002(19)
C8 0.026(2) 0.034(2) 0.037(2) -0.001(2) 0.0028(18) -0.0014(18)
C9 0.019(2) 0.040(3) 0.040(2) -0.003(2) 0.0035(18) 0.0013(18)
C10 0.038(3) 0.040(3) 0.034(2) -0.004(2) 0.002(2) 0.003(2)
C11 0.058(3) 0.055(3) 0.025(2) -0.010(2) 0.003(2) 0.011(2)
C12 0.053(3) 0.061(3) 0.033(2) -0.010(2) 0.006(2) 0.009(2)
C13 0.057(3) 0.061(3) 0.039(3) -0.007(2) 0.008(2) 0.016(3)
C14 0.055(3) 0.083(4) 0.046(3) -0.011(3) 0.001(3) 0.017(3)
C15 0.042(3) 0.071(4) 0.051(3) -0.008(3) 0.014(2) 0.016(3)
C16 0.066(4) 0.080(4) 0.046(3) 0.005(3) 0.019(3) 0.024(3)
C17 0.058(3) 0.059(4) 0.068(4) 0.003(3) 0.023(3) 0.010(3)
C18 0.037(3) 0.050(3) 0.045(3) -0.005(2) 0.015(2) 0.009(2)
C19 0.044(3) 0.043(3) 0.066(4) -0.008(3) 0.018(3) 0.002(2)
C20 0.046(3) 0.060(4) 0.048(3) -0.011(3) 0.005(2) 0.001(3)
C21 0.036(3) 0.070(4) 0.051(3) -0.005(3) 0.012(2) 0.009(3)
C22 0.067(4) 0.092(5) 0.056(4) 0.013(4) 0.012(3) 0.012(4)
C23 0.093(5) 0.106(6) 0.072(5) 0.033(5) 0.028(4) 0.030(4)
C24 0.088(5) 0.067(4) 0.091(5) 0.027(4) 0.040(4) 0.021(4)
C25 0.049(3) 0.057(4) 0.077(4) 0.013(3) 0.029(3) 0.010(3)
C26 0.055(4) 0.046(3) 0.097(5) -0.003(3) 0.030(3) -0.004(3)
C27 0.044(3) 0.056(4) 0.066(4) -0.014(3) 0.013(3) -0.001(3)
C28 0.036(3) 0.055(3) 0.043(3) -0.009(2) 0.009(2) 0.008(2)
C29 0.025(2) 0.047(3) 0.047(3) -0.006(2) 0.010(2) 0.006(2)
C30 0.032(3) 0.051(3) 0.054(3) 0.002(3) 0.015(2) 0.007(2)
C31 0.046(3) 0.055(3) 0.029(2) -0.002(2) -0.005(2) 0.005(2)
C32 0.088(4) 0.047(3) 0.036(3) 0.009(2) -0.016(3) 0.004(3)
C33 0.058(3) 0.043(3) 0.030(2) -0.002(2) -0.011(2) 0.003(2)
C34 0.021(2) 0.031(2) 0.032(2) -0.0026(18) 0.0038(17) 0.0020(17)
C35 0.033(2) 0.026(2) 0.028(2) -0.0043(18) -0.0038(18) -0.0023(18)
C36 0.028(2) 0.035(3) 0.029(2) 0.0019(19) 0.0008(17) -0.0021(18)
C37 0.047(3) 0.039(3) 0.035(2) 0.011(2) 0.001(2) -0.002(2)
C38 0.032(2) 0.035(3) 0.035(2) 0.003(2) 0.0017(19) -0.0034(19)
C39 0.041(3) 0.038(3) 0.046(3) 0.007(2) 0.003(2) -0.003(2)
C40 0.031(2) 0.053(3) 0.026(2) 0.004(2) -0.0024(18) 0.006(2)
C41 0.152(4) 0.077(2) 0.0500(17) 0.0167(17) -0.003(2) 0.019(2)
C42 0.152(4) 0.077(2) 0.0500(17) 0.0167(17) -0.003(2) 0.019(2)
C43 0.152(4) 0.077(2) 0.0500(17) 0.0167(17) -0.003(2) 0.019(2)
C44 0.152(4) 0.077(2) 0.0500(17) 0.0167(17) -0.003(2) 0.019(2)
C45 0.210(3) 0.115(2) 0.0928(19) 0.0684(17) 0.030(2) 0.053(2)
C46 0.210(3) 0.115(2) 0.0928(19) 0.0684(17) 0.030(2) 0.053(2)
C47 0.210(3) 0.115(2) 0.0928(19) 0.0684(17) 0.030(2) 0.053(2)
C48 0.210(3) 0.115(2) 0.0928(19) 0.0684(17) 0.030(2) 0.053(2)
C49 0.210(3) 0.115(2) 0.0928(19) 0.0684(17) 0.030(2) 0.053(2)
C50 0.210(3) 0.115(2) 0.0928(19) 0.0684(17) 0.030(2) 0.053(2)
C51 0.210(3) 0.115(2) 0.0928(19) 0.0684(17) 0.030(2) 0.053(2)
C52 0.210(3) 0.115(2) 0.0928(19) 0.0684(17) 0.030(2) 0.053(2)
C53 0.210(3) 0.115(2) 0.0928(19) 0.0684(17) 0.030(2) 0.053(2)
C54 0.210(3) 0.115(2) 0.0928(19) 0.0684(17) 0.030(2) 0.053(2)
C55 0.210(3) 0.115(2) 0.0928(19) 0.0684(17) 0.030(2) 0.053(2)
C56 0.210(3) 0.115(2) 0.0928(19) 0.0684(17) 0.030(2) 0.053(2)
C57 0.210(3) 0.115(2) 0.0928(19) 0.0684(17) 0.030(2) 0.053(2)
C58 0.210(3) 0.115(2) 0.0928(19) 0.0684(17) 0.030(2) 0.053(2)
C59 0.210(3) 0.115(2) 0.0928(19) 0.0684(17) 0.030(2) 0.053(2)
C60 0.210(3) 0.115(2) 0.0928(19) 0.0684(17) 0.030(2) 0.053(2)
C61 0.088(5) 0.103(5) 0.087(5) 0.009(4) 0.029(4) 0.000(4)
N1 0.0281(19) 0.035(2) 0.0334(19) -0.0101(16) 0.0040(15) -0.0046(15)
N2 0.0200(18) 0.041(2) 0.0341(19) -0.0098(16) 0.0023(15) -0.0023(15)
N3 0.0198(17) 0.0283(19) 0.0333(18) -0.0052(15) 0.0029(14) -0.0020(14)
N4 0.023(2) 0.080(3) 0.052(2) -0.008(2) 0.0031(18) 0.000(2)
N5 0.022(2) 0.089(3) 0.068(3) -0.012(3) -0.001(2) -0.006(2)
N6 0.020(2) 0.065(3) 0.058(3) -0.005(2) -0.0015(18) 0.0023(18)
N7 0.0183(18) 0.042(2) 0.039(2) -0.0049(17) 0.0005(15) -0.0042(15)
N8 0.0222(18) 0.041(2) 0.0264(18) -0.0080(16) -0.0051(14) -0.0039(15)
N9 0.036(2) 0.032(2) 0.0255(18) -0.0004(16) -0.0063(15) -0.0017(15)
N10 0.0245(18) 0.026(2) 0.037(2) -0.0018(16) 0.0009(15) -0.0008(14)
N11 0.087(4) 0.041(3) 0.062(3) 0.008(2) 0.003(3) -0.009(2)
N12 0.101(4) 0.039(3) 0.074(3) 0.006(3) 0.005(3) -0.011(3)
N13 0.072(3) 0.030(2) 0.074(3) 0.000(2) 0.002(3) -0.009(2)
N14 0.035(2) 0.039(2) 0.045(2) -0.0043(18) 0.0053(17) -0.0081(17)
O1 0.039(2) 0.068(2) 0.0402(18) -0.0161(17) -0.0070(15) 0.0046(16)
O2 0.0408(19) 0.065(2) 0.0336(17) -0.0173(16) 0.0022(14) -0.0011(16)
O3 0.062(2) 0.0339(19) 0.0306(16) -0.0005(14) -0.0077(15) -0.0054(16)
O4 0.072(2) 0.049(2) 0.0248(16) 0.0049(15) -0.0079(15) -0.0032(17)
O5 0.052(3) 0.232(7) 0.097(4) -0.071(4) 0.003(3) 0.030(3)
Fe1 0.0233(3) 0.0371(4) 0.0326(3) -0.0083(3) -0.0003(2) -0.0034(2)

loop_
_atom_type_symbol
_atom_type_description
_atom_type_scat_dispersion_real
_atom_type_scat_dispersion_imag
_atom_type_scat_source
C C 0.0033 0.0016 'International Tables Vol C Tables 4.2.6.8 and 6.1.1.4'
H H 0.0000 0.0000 'International Tables Vol C Tables 4.2.6.8 and 6.1.1.4'
N N 0.0061 0.0033 'International Tables Vol C Tables 4.2.6.8 and 6.1.1.4'
O O 0.0106 0.0060 'International Tables Vol C Tables 4.2.6.8 and 6.1.1.4'
Fe Fe 0.3463 0.8444 'International Tables Vol C Tables 4.2.6.8 and 6.1.1.4'

loop_
_geom_angle_atom_site_label_1
_geom_angle_atom_site_label_2
_geom_angle_atom_site_label_3
_geom_angle
N1 C1 C2 111.1(4)
N1 C1 H1 124.4
C2 C1 H1 124.4
C3 C2 C1 106.1(4)
C3 C2 H2 127.0
C1 C2 H2 127.0
N2 C3 C2 106.8(4)
N2 C3 H3 126.6
C2 C3 H3 126.6
N3 C4 C5 123.3(4)
N3 C4 N2 110.2(3)
C5 C4 N2 126.5(4)
C4 C5 C6 117.2(4)
C4 C5 H5 121.4
C6 C5 H5 121.4
C5 C6 C7 120.7(4)
C5 C6 C10 119.1(4)
C7 C6 C10 120.1(4)
C8 C7 C6 117.9(4)
C8 C7 H7 121.1
C6 C7 H7 121.1
N3 C8 C7 121.9(4)
N3 C8 C9 108.5(3)
C7 C8 C9 129.7(4)
N4 C9 N7 111.5(3)
N4 C9 C8 131.9(4)
N7 C9 C8 116.5(3)
O1 C10 O2 125.3(4)
O1 C10 C6 124.1(4)
O2 C10 C6 110.6(4)
O2 C11 C12 106.3(4)
O2 C11 H11A 110.5
C12 C11 H11A 110.5
O2 C11 H11B 110.5
C12 C11 H11B 110.5
H11A C11 H11B 108.7
C11 C12 C13 110.7(4)
C11 C12 H12A 109.5
C13 C12 H12A 109.5
C11 C12 H12B 109.5
C13 C12 H12B 109.5
H12A C12 H12B 108.1
C12 C13 C14 113.5(4)
C12 C13 H13A 108.9
C14 C13 H13A 108.9
C12 C13 H13B 108.9
C14 C13 H13B 108.9
H13A C13 H13B 107.7
C15 C14 C13 110.6(4)
C15 C14 H14A 109.5
C13 C14 H14A 109.5
C15 C14 H14B 109.5
C13 C14 H14B 109.5
H14A C14 H14B 108.1
C16 C15 C28 118.7(5)
C16 C15 C14 119.1(5)
C28 C15 C14 121.9(5)
C17 C16 C15 122.4(5)
C17 C16 H16 118.8
C15 C16 H16 118.8
C18 C17 C16 120.6(5)
C18 C17 H17 119.7
C16 C17 H17 119.7
C17 C18 C19 122.6(5)
C17 C18 C29 118.0(5)
C19 C18 C29 119.5(5)
C20 C19 C18 121.5(5)
C20 C19 H19 119.2
C18 C19 H19 119.2
C19 C20 C21 122.0(5)
C19 C20 H20 119.0
C21 C20 H20 119.0
C22 C21 C20 123.4(5)
C22 C21 C30 118.4(5)
C20 C21 C30 118.2(5)
C23 C22 C21 121.8(6)
C23 C22 H22 119.1
C21 C22 H22 119.1
C22 C23 C24 121.2(6)
C22 C23 H23 119.4
C24 C23 H23 119.4
C23 C24 C25 120.1(6)
C23 C24 H24 119.9
C25 C24 H24 119.9
C24 C25 C30 118.9(5)
C24 C25 C26 123.7(6)
C30 C25 C26 117.4(5)
C27 C26 C25 122.4(5)
C27 C26 H26 118.8
C25 C26 H26 118.8
C26 C27 C28 121.4(5)
C26 C27 H27 119.3
C28 C27 H27 119.3
C15 C28 C27 122.5(5)
C15 C28 C29 119.5(5)
C27 C28 C29 118.0(5)
C30 C29 C18 118.6(4)
C30 C29 C28 120.5(5)
C18 C29 C28 120.8(5)
C29 C30 C25 120.2(5)
C29 C30 C21 120.1(5)
C25 C30 C21 119.7(5)
N8 C31 C32 110.9(4)
N8 C31 H31 124.5
C32 C31 H31 124.5
C33 C32 C31 106.0(5)
C33 C32 H32 127.0
C31 C32 H32 127.0
N9 C33 C32 107.4(4)
N9 C33 H33 126.3
C32 C33 H33 126.3
N10 C34 C35 123.2(4)
N10 C34 N9 111.2(3)
C35 C34 N9 125.7(4)
C34 C35 C36 117.0(4)
C34 C35 H35 121.5
C36 C35 H35 121.5
C37 C36 C35 120.4(4)
C37 C36 C40 123.6(4)
C35 C36 C40 116.0(4)
C38 C37 C36 118.8(4)
C38 C37 H37 120.6
C36 C37 H37 120.6
N10 C38 C37 120.9(4)
N10 C38 C39 108.2(4)
C37 C38 C39 130.9(4)
N11 C39 N14 111.7(4)
N11 C39 C38 132.2(4)
N14 C39 C38 116.1(4)
O3 C40 O4 124.7(4)
O3 C40 C36 123.3(4)
O4 C40 C36 112.0(4)
O4 C41 C42 108.4(5)
O4 C41 H41A 110.0
C42 C41 H41A 110.0
O4 C41 H41B 110.0
C42 C41 H41B 110.0
H41A C41 H41B 108.4
C43 C42 C41 110.7(6)
C43 C42 H42A 109.5
C41 C42 H42A 109.5
C43 C42 H42B 109.5
C41 C42 H42B 109.5
H42A C42 H42B 108.1
C42 C43 C44 111.2(6)
C42 C43 H43A 109.4
C44 C43 H43A 109.4
C42 C43 H43B 109.4
C44 C43 H43B 109.4
H43A C43 H43B 108.0
C45 C44 C43 111.0(5)
C45 C44 H44A 109.4
C43 C44 H44A 109.4
C45 C44 H44B 109.4
C43 C44 H44B 109.4
H44A C44 H44B 108.0
C46 C45 C58 117.1(10)
C46 C45 C44 120.1(10)
C58 C45 C44 122.7(9)
C45 C46 C47 121.0(10)
C45 C46 H46 119.5
C47 C46 H46 119.5
C48 C47 C46 122.0(10)
C48 C47 H47 119.0
C46 C47 H47 119.0
C47 C48 C59 118.6(10)
C47 C48 C49 123.7(11)
C59 C48 C49 117.6(11)
C50 C49 C48 120.2(10)
C50 C49 H49 119.9
C48 C49 H49 119.9
C49 C50 C51 124.0(11)
C49 C50 H50 118.0
C51 C50 H50 118.0
C50 C51 C60 118.0(11)
C50 C51 C52 124.3(11)
C60 C51 C52 117.7(10)
C53 C52 C51 115.5(11)
C53 C52 H52 122.2
C51 C52 H52 122.2
C54 C53 C52 132.8(12)
C54 C53 H53 113.6
C52 C53 H53 113.6
C53 C54 C55 114.4(10)
C53 C54 H54 122.8
C55 C54 H54 122.8
C56 C55 C60 122.2(11)
C56 C55 C54 119.7(10)
C60 C55 C54 118.1(10)
C55 C56 C57 121.6(10)
C55 C56 H56 119.2
C57 C56 H56 119.2
C56 C57 C58 119.3(10)
C56 C57 H57 120.3
C58 C57 H57 120.3
C59 C58 C45 121.4(10)
C59 C58 C57 118.3(11)
C45 C58 C57 120.3(10)
C58 C59 C48 119.8(11)
C58 C59 C60 120.3(10)
C48 C59 C60 120.0(10)
C55 C60 C51 121.4(11)
C55 C60 C59 118.4(10)
C51 C60 C59 120.2(10)
O5 C61 H61A 109.5
O5 C61 H61B 109.5
H61A C61 H61B 109.5
O5 C61 H61C 109.5
H61A C61 H61C 109.5
H61B C61 H61C 109.5
C1 N1 N2 105.2(3)
C1 N1 Fe1 142.1(3)
N2 N1 Fe1 112.7(2)
C3 N2 N1 110.8(3)
C3 N2 C4 132.6(3)
N1 N2 C4 116.6(3)
C4 N3 C8 119.0(3)
C4 N3 Fe1 120.6(3)
C8 N3 Fe1 120.3(3)
C9 N4 N5 103.8(4)
N6 N5 N4 110.7(3)
N5 N6 N7 107.2(3)
N6 N7 C9 106.7(3)
N6 N7 Fe1 138.9(3)
C9 N7 Fe1 114.3(2)
C31 N8 N9 104.6(3)
C31 N8 Fe1 142.8(3)
N9 N8 Fe1 112.4(2)
C33 N9 N8 111.1(3)
C33 N9 C34 132.6(3)
N8 N9 C34 116.3(3)
C34 N10 C38 119.8(3)
C34 N10 Fe1 119.6(3)
C38 N10 Fe1 120.7(3)
C39 N11 N12 104.3(4)
N13 N12 N11 109.6(4)
N12 N13 N14 108.5(4)
N13 N14 C39 106.0(4)
N13 N14 Fe1 139.0(3)
C39 N14 Fe1 114.9(3)
C10 O2 C11 117.8(3)
C40 O4 C41 114.2(4)
C61 O5 H5A 109.5
N3 Fe1 N10 178.38(15)
N3 Fe1 N14 101.56(15)
N10 Fe1 N14 80.05(15)
N3 Fe1 N7 80.48(13)
N10 Fe1 N7 99.40(14)
N14 Fe1 N7 93.48(15)
N3 Fe1 N8 97.93(14)
N10 Fe1 N8 80.45(14)
N14 Fe1 N8 160.51(14)
N7 Fe1 N8 89.55(14)
N3 Fe1 N1 79.86(13)
N10 Fe1 N1 100.25(13)
N14 Fe1 N1 90.52(15)
N7 Fe1 N1 160.33(14)
N8 Fe1 N1 93.07(14)

loop_
_geom_bond_atom_site_label_1
_geom_bond_atom_site_label_2
_geom_bond_distance
C1 N1 1.322(5)
C1 C2 1.395(6)
C1 H1 0.9500
C2 C3 1.365(6)
C2 H2 0.9500
C3 N2 1.359(5)
C3 H3 0.9500
C4 N3 1.332(5)
C4 C5 1.381(5)
C4 N2 1.406(5)
C5 C6 1.385(5)
C5 H5 0.9500
C6 C7 1.401(6)
C6 C10 1.502(6)
C7 C8 1.372(5)
C7 H7 0.9500
C8 N3 1.362(5)
C8 C9 1.459(5)
C9 N4 1.322(5)
C9 N7 1.342(5)
C10 O1 1.200(5)
C10 O2 1.318(5)
C11 O2 1.455(5)
C11 C12 1.499(6)
C11 H11A 0.9900
C11 H11B 0.9900
C12 C13 1.524(6)
C12 H12A 0.9900
C12 H12B 0.9900
C13 C14 1.534(6)
C13 H13A 0.9900
C13 H13B 0.9900
C14 C15 1.514(6)
C14 H14A 0.9900
C14 H14B 0.9900
C15 C16 1.391(8)
C15 C28 1.392(7)
C16 C17 1.389(7)
C16 H16 0.9500
C17 C18 1.386(7)
C17 H17 0.9500
C18 C19 1.419(6)
C18 C29 1.424(7)
C19 C20 1.327(7)
C19 H19 0.9500
C20 C21 1.415(7)
C20 H20 0.9500
C21 C22 1.399(8)
C21 C30 1.435(6)
C22 C23 1.347(9)
C22 H22 0.9500
C23 C24 1.397(9)
C23 H23 0.9500
C24 C25 1.408(8)
C24 H24 0.9500
C25 C30 1.417(7)
C25 C26 1.435(7)
C26 C27 1.345(8)
C26 H26 0.9500
C27 C28 1.419(7)
C27 H27 0.9500
C28 C29 1.424(6)
C29 C30 1.417(7)
C31 N8 1.321(6)
C31 C32 1.399(7)
C31 H31 0.9500
C32 C33 1.352(6)
C32 H32 0.9500
C33 N9 1.340(6)
C33 H33 0.9500
C34 N10 1.324(5)
C34 C35 1.383(5)
C34 N9 1.404(5)
C35 C36 1.396(6)
C35 H35 0.9500
C36 C37 1.388(6)
C36 C40 1.495(5)
C37 C38 1.374(6)
C37 H37 0.9500
C38 N10 1.363(5)
C38 C39 1.459(6)
C39 N11 1.318(6)
C39 N14 1.353(5)
C40 O3 1.202(5)
C40 O4 1.328(5)
C41 O4 1.455(6)
C41 C42 1.516(8)
C41 H41A 0.9900
C41 H41B 0.9900
C42 C43 1.451(7)
C42 H42A 0.9900
C42 H42B 0.9900
C43 C44 1.579(6)
C43 H43A 0.9900
C43 H43B 0.9900
C44 C45 1.502(10)
C44 H44A 0.9900
C44 H44B 0.9900
C45 C46 1.393(11)
C45 C58 1.415(13)
C46 C47 1.422(11)
C46 H46 0.9500
C47 C48 1.352(12)
C47 H47 0.9500
C48 C59 1.423(12)
C48 C49 1.467(10)
C49 C50 1.370(12)
C49 H49 0.9500
C50 C51 1.385(12)
C50 H50 0.9500
C51 C60 1.436(12)
C51 C52 1.439(13)
C52 C53 1.327(11)
C52 H52 0.9500
C53 C54 1.310(10)
C53 H53 0.9500
C54 C55 1.471(13)
C54 H54 0.9500
C55 C56 1.348(11)
C55 C60 1.414(12)
C56 C57 1.412(12)
C56 H56 0.9500
C57 C58 1.463(10)
C57 H57 0.9500
C58 C59 1.414(12)
C59 C60 1.452(13)
C61 O5 1.362(7)
C61 H61A 0.9800
C61 H61B 0.9800
C61 H61C 0.9800
N1 N2 1.376(4)
N1 Fe1 1.968(3)
N3 Fe1 1.897(3)
N4 N5 1.361(5)
N5 N6 1.326(5)
N6 N7 1.333(4)
N7 Fe1 1.957(3)
N8 N9 1.383(4)
N8 Fe1 1.958(4)
N10 Fe1 1.907(3)
N11 N12 1.375(6)
N12 N13 1.326(6)
N13 N14 1.334(5)
N14 Fe1 1.950(4)
O5 H5A 0.8400

loop_
_geom_hbond_atom_site_label_D
_geom_hbond_atom_site_label_H
_geom_hbond_atom_site_label_A
_geom_hbond_distance_DH
_geom_hbond_distance_HA
_geom_hbond_distance_DA
_geom_hbond_angle_DHA
_geom_hbond_site_symmetry_A
O5 H5A N4 0.84 2.01 2.840(6) 169.9 1_565
O5 H5A N5 0.84 2.60 3.299(6) 141.9 1_565

loop_
_geom_torsion_atom_site_label_1
_geom_torsion_atom_site_label_2
_geom_torsion_atom_site_label_3
_geom_torsion_atom_site_label_4
_geom_torsion
N1 C1 C2 C3 -0.6(7)
C1 C2 C3 N2 1.0(6)
N3 C4 C5 C6 -1.2(6)
N2 C4 C5 C6 -179.5(4)
C4 C5 C6 C7 0.1(7)
C4 C5 C6 C10 179.3(4)
C5 C6 C7 C8 0.0(7)
C10 C6 C7 C8 -179.1(4)
C6 C7 C8 N3 0.9(7)
C6 C7 C8 C9 -178.8(4)
N3 C8 C9 N4 -177.2(5)
C7 C8 C9 N4 2.6(9)
N3 C8 C9 N7 -1.2(6)
C7 C8 C9 N7 178.6(4)
C5 C6 C10 O1 7.3(7)
C7 C6 C10 O1 -173.5(5)
C5 C6 C10 O2 -172.3(4)
C7 C6 C10 O2 6.9(6)
O2 C11 C12 C13 179.3(4)
C11 C12 C13 C14 -175.5(5)
C12 C13 C14 C15 178.8(5)
C13 C14 C15 C16 -91.2(6)
C13 C14 C15 C28 82.0(6)
C28 C15 C16 C17 1.0(8)
C14 C15 C16 C17 174.4(5)
C15 C16 C17 C18 -1.3(8)
C16 C17 C18 C19 -178.0(5)
C16 C17 C18 C29 1.4(7)
C17 C18 C19 C20 -179.9(5)
C29 C18 C19 C20 0.8(7)
C18 C19 C20 C21 -0.8(7)
C19 C20 C21 C22 -178.9(5)
C19 C20 C21 C30 -0.4(7)
C20 C21 C22 C23 179.3(5)
C30 C21 C22 C23 0.9(8)
C21 C22 C23 C24 -1.0(10)
C22 C23 C24 C25 0.4(9)
C23 C24 C25 C30 0.3(8)
C23 C24 C25 C26 -179.3(5)
C24 C25 C26 C27 -179.0(5)
C30 C25 C26 C27 1.5(7)
C25 C26 C27 C28 -1.5(8)
C16 C15 C28 C27 178.8(4)
C14 C15 C28 C27 5.6(7)
C16 C15 C28 C29 -0.8(7)
C14 C15 C28 C29 -174.0(4)
C26 C27 C28 C15 -178.4(5)
C26 C27 C28 C29 1.3(7)
C17 C18 C29 C30 -179.0(4)
C19 C18 C29 C30 0.4(6)
C17 C18 C29 C28 -1.2(6)
C19 C18 C29 C28 178.2(4)
C15 C28 C29 C30 178.7(4)
C27 C28 C29 C30 -1.0(6)
C15 C28 C29 C18 0.9(6)
C27 C28 C29 C18 -178.7(4)
C18 C29 C30 C25 178.8(4)
C28 C29 C30 C25 1.0(6)
C18 C29 C30 C21 -1.6(6)
C28 C29 C30 C21 -179.4(4)
C24 C25 C30 C29 179.3(4)
C26 C25 C30 C29 -1.1(7)
C24 C25 C30 C21 -0.4(7)
C26 C25 C30 C21 179.2(4)
C22 C21 C30 C29 -179.8(4)
C20 C21 C30 C29 1.6(6)
C22 C21 C30 C25 -0.2(7)
C20 C21 C30 C25 -178.7(4)
N8 C31 C32 C33 0.7(6)
C31 C32 C33 N9 -0.3(6)
N10 C34 C35 C36 -0.7(6)
N9 C34 C35 C36 179.6(4)
C34 C35 C36 C37 1.2(6)
C34 C35 C36 C40 -177.7(3)
C35 C36 C37 C38 -1.0(6)
C40 C36 C37 C38 177.8(4)
C36 C37 C38 N10 0.4(6)
C36 C37 C38 C39 179.6(4)
N10 C38 C39 N11 -177.0(5)
C37 C38 C39 N11 3.7(9)
N10 C38 C39 N14 0.1(5)
C37 C38 C39 N14 -179.3(4)
C37 C36 C40 O3 171.3(4)
C35 C36 C40 O3 -9.9(6)
C37 C36 C40 O4 -8.6(6)
C35 C36 C40 O4 170.2(4)
O4 C41 C42 C43 68.8(7)
C41 C42 C43 C44 179.4(5)
C42 C43 C44 C45 -67.1(9)
C43 C44 C45 C46 101.4(8)
C43 C44 C45 C58 -76.2(9)
C58 C45 C46 C47 2.3(11)
C44 C45 C46 C47 -175.4(6)
C45 C46 C47 C48 -2.0(11)
C46 C47 C48 C59 0.9(12)
C46 C47 C48 C49 177.2(6)
C47 C48 C49 C50 -178.6(7)
C59 C48 C49 C50 -2.3(11)
C48 C49 C50 C51 1.3(12)
C49 C50 C51 C60 -0.1(12)
C49 C50 C51 C52 178.0(7)
C50 C51 C52 C53 -178.1(7)
C60 C51 C52 C53 0.1(11)
C51 C52 C53 C54 -1.7(13)
C52 C53 C54 C55 2.7(12)
C53 C54 C55 C56 177.6(6)
C53 C54 C55 C60 -2.1(10)
C60 C55 C56 C57 1.9(12)
C54 C55 C56 C57 -177.7(7)
C55 C56 C57 C58 -2.5(11)
C46 C45 C58 C59 -1.7(12)
C44 C45 C58 C59 176.0(6)
C46 C45 C58 C57 -179.9(6)
C44 C45 C58 C57 -2.3(11)
C56 C57 C58 C59 1.6(11)
C56 C57 C58 C45 179.9(7)
C45 C58 C59 C48 0.7(12)
C57 C58 C59 C48 179.0(7)
C45 C58 C59 C60 -178.3(7)
C57 C58 C59 C60 -0.1(11)
C47 C48 C59 C58 -0.3(11)
C49 C48 C59 C58 -176.8(6)
C47 C48 C59 C60 178.8(7)
C49 C48 C59 C60 2.3(11)
C56 C55 C60 C51 -178.7(6)
C54 C55 C60 C51 0.9(11)
C56 C55 C60 C59 -0.3(11)
C54 C55 C60 C59 179.3(6)
C50 C51 C60 C55 178.4(7)
C52 C51 C60 C55 0.1(11)
C50 C51 C60 C59 0.1(11)
C52 C51 C60 C59 -178.2(7)
C58 C59 C60 C55 -0.6(11)
C48 C59 C60 C55 -179.6(7)
C58 C59 C60 C51 177.8(6)
C48 C59 C60 C51 -1.2(11)
C2 C1 N1 N2 0.0(6)
C2 C1 N1 Fe1 179.8(4)
C2 C3 N2 N1 -1.1(6)
C2 C3 N2 C4 -179.8(5)
C1 N1 N2 C3 0.7(5)
Fe1 N1 N2 C3 -179.2(3)
C1 N1 N2 C4 179.6(4)
Fe1 N1 N2 C4 -0.3(4)
N3 C4 N2 C3 -179.2(5)
C5 C4 N2 C3 -0.7(8)
N3 C4 N2 N1 2.2(5)
C5 C4 N2 N1 -179.4(4)
C5 C4 N3 C8 2.2(6)
N2 C4 N3 C8 -179.3(4)
C5 C4 N3 Fe1 178.2(3)
N2 C4 N3 Fe1 -3.3(5)
C7 C8 N3 C4 -2.0(6)
C9 C8 N3 C4 177.7(4)
C7 C8 N3 Fe1 -178.0(3)
C9 C8 N3 Fe1 1.8(5)
N7 C9 N4 N5 0.5(5)
C8 C9 N4 N5 176.7(5)
C9 N4 N5 N6 -0.4(6)
N4 N5 N6 N7 0.1(6)
N5 N6 N7 C9 0.3(5)
N5 N6 N7 Fe1 -176.3(4)
N4 C9 N7 N6 -0.5(5)
C8 C9 N7 N6 -177.3(4)
N4 C9 N7 Fe1 177.0(3)
C8 C9 N7 Fe1 0.1(5)
C32 C31 N8 N9 -0.8(5)
C32 C31 N8 Fe1 -174.3(4)
C32 C33 N9 N8 -0.2(5)
C32 C33 N9 C34 -178.6(4)
C31 N8 N9 C33 0.6(4)
Fe1 N8 N9 C33 176.4(3)
C31 N8 N9 C34 179.3(3)
Fe1 N8 N9 C34 -4.9(4)
N10 C34 N9 C33 -177.5(4)
C35 C34 N9 C33 2.1(7)
N10 C34 N9 N8 4.1(5)
C35 C34 N9 N8 -176.2(3)
C35 C34 N10 C38 0.1(6)
N9 C34 N10 C38 179.8(3)
C35 C34 N10 Fe1 179.0(3)
N9 C34 N10 Fe1 -1.4(4)
C37 C38 N10 C34 0.1(6)
C39 C38 N10 C34 -179.3(3)
C37 C38 N10 Fe1 -178.7(3)
C39 C38 N10 Fe1 1.9(5)
N14 C39 N11 N12 1.0(6)
C38 C39 N11 N12 178.2(5)
C39 N11 N12 N13 -1.1(6)
N11 N12 N13 N14 0.8(6)
N12 N13 N14 C39 -0.2(5)
N12 N13 N14 Fe1 -175.2(4)
N11 C39 N14 N13 -0.6(5)
C38 C39 N14 N13 -178.2(4)
N11 C39 N14 Fe1 175.8(3)
C38 C39 N14 Fe1 -1.8(5)
O1 C10 O2 C11 -2.3(7)
C6 C10 O2 C11 177.3(4)
C12 C11 O2 C10 -177.6(4)
O3 C40 O4 C41 1.7(7)
C36 C40 O4 C41 -178.4(4)
C42 C41 O4 C40 169.4(5)
C4 N3 Fe1 N14 91.0(3)
C8 N3 Fe1 N14 -93.1(3)
C4 N3 Fe1 N7 -177.3(3)
C8 N3 Fe1 N7 -1.4(3)
C4 N3 Fe1 N8 -89.1(3)
C8 N3 Fe1 N8 86.8(3)
C4 N3 Fe1 N1 2.6(3)
C8 N3 Fe1 N1 178.5(3)

loop_
_platon_squeeze_void_nr
_platon_squeeze_void_average_x
_platon_squeeze_void_average_y
_platon_squeeze_void_average_z
_platon_squeeze_void_volume
_platon_squeeze_void_count_electrons
_platon_squeeze_void_content
1 0.000 0.000 0.500 435 106 ' '
2 0.491 0.265 0.131 17 0 ' '
3 0.508 0.735 0.869 17 0 ' '
